data_7712859
loop_
_publ_author_name
'Wu, Lingfeng'
'Wang, Zhenghui'
'Liu, Yumiao'
'Chen, Liang'
'Ren, Wenshan'

_publ_section_title
;
 A 2,2&#x2019;-Bipyridyl Calcium Complex: Synthesis, Structure and
 Reactivity Studies
;
_journal_name_full 'Dalton Transactions'
_journal_paper_doi 10.1039/D3DT00301A
_journal_year 2023
_chemical_formula_moiety 'C38 H49 Ca N5 S'
_chemical_formula_sum 'C38 H49 Ca N5 S'
_chemical_formula_weight 647.96
_space_group_crystal_system monoclinic
_space_group_IT_number 4
_space_group_name_Hall 'P 2yb'
_space_group_name_H-M_alt 'P 1 21 1'
_atom_sites_solution_hydrogens mixed
_atom_sites_solution_primary direct
_audit_creation_date 2022-12-08
_audit_creation_method
;
Olex2 1.2
(compiled 2017.08.10 svn.r3458 for OlexSys, GUI svn.r5381)
;
_audit_update_record
;
2023-01-18 deposited with the CCDC.	2023-04-25 downloaded from the CCDC.
;
_cell_angle_alpha 90
_cell_angle_beta 109.7740(10)
_cell_angle_gamma 90
_cell_formula_units_Z 2
_cell_length_a 10.59500(10)
_cell_length_b 17.4079(2)
_cell_length_c 10.66230(10)
_cell_measurement_reflns_used 13867
_cell_measurement_temperature 180.00(10)
_cell_measurement_theta_max 71.7700
_cell_measurement_theta_min 4.3970
_cell_volume 1850.56(3)
_computing_cell_refinement 'CrysAlisPro 1.171.40.84a (Rigaku OD, 2020)'
_computing_data_collection 'CrysAlisPro 1.171.40.84a (Rigaku OD, 2020)'
_computing_data_reduction 'CrysAlisPro 1.171.40.84a (Rigaku OD, 2020)'
_computing_molecular_graphics 'Olex2 (Dolomanov et al., 2009)'
_computing_publication_material 'Olex2 (Dolomanov et al., 2009)'
_computing_structure_refinement 'ShelXL (Sheldrick, 2015)'
_computing_structure_solution 'SIR2004 (Burla et al., 2007)'
_diffrn_ambient_environment N~2~
_diffrn_ambient_temperature 180.00(10)
_diffrn_detector 'CCD plate'
_diffrn_detector_area_resol_mean 8.0243
_diffrn_detector_type EosS2
_diffrn_measured_fraction_theta_full 1.000
_diffrn_measured_fraction_theta_max 1.000
_diffrn_measurement_details
;
List of Runs (angles in degrees, time in seconds):

  # Type    Start    End  Width  t~exp~   \w     \q     \k     \f   Frames
#--------------------------------------------------------------------------
  1  \w   -105.00 -17.00   1.00    1.00    --  -35.97 -38.00 -90.00   88
  2  \w    -55.00  33.00   1.00    1.00    --  -35.97  38.00 -90.00   88
  3  \w   -103.00 -19.00   1.00    1.00    --  -35.97 -57.00 120.00   84
  4  \w      4.00  31.00   1.00    1.00    --   35.97  86.00 128.64   27
  5  \w      6.00  75.00   1.00    1.00    --   35.97 -99.00 -90.00   69
  6  \w      8.00  42.00   1.00    1.00    --   35.97  79.00  16.60   34
  7  \w      7.00 107.00   1.00    1.00    --   35.97  19.00-180.00  100
  8  \w     17.00 105.00   1.00    1.00    --   35.97  38.00  60.00   88
  9  \w      3.00  30.00   1.00    1.00    --   35.97  88.00-151.22   27
 10  \w    -31.00  53.00   1.00    1.00    --   35.97 -57.00   0.00   84
 11  \w      3.00  30.00   1.00    1.00    --   35.97  89.00  84.04   27
 12  \w     38.00 109.00   1.00    2.23    --  107.97-112.00 -90.00   71
 13  \w    103.00 176.00   1.00    2.23    --  107.97  77.00  30.00   73
 14  \w     38.00 129.00   1.00    2.23    --  107.97 -30.00   0.00   91
 15  \w     40.00 125.00   1.00    2.23    --  107.97 -45.00  90.00   85
 16  \w     40.00 125.00   1.00    2.23    --  107.97 -45.00 -60.00   85
 17  \w     39.00 106.00   1.00    2.23    --  107.97 -95.00 -60.00   67
 18  \w     40.00 125.00   1.00    2.23    --  107.97 -45.00-150.00   85
 19  \w     39.00 106.00   1.00    2.23    --  107.97 -95.00  90.00   67
 20  \w     39.00 106.00   1.00    2.23    --  107.97 -95.00  30.00   67
 21  \w     38.00 109.00   1.00    2.23    --  107.97-112.00-150.00   71
 22  \w     40.00 135.00   1.00    2.23    --  107.97 -77.00  90.00   95
 23  \w    103.00 176.00   1.00    2.23    --  107.97  77.00   0.00   73
 24  \w     38.00 109.00   1.00    2.23    --  107.97-112.00   0.00   71
 25  \w     39.00 177.00   1.00    2.23    --  107.97   0.00   0.00  138
 26  \w    -88.00  -7.00   1.00    1.00    --  -35.97 126.00 -90.00   81
 27  \w    -55.00  33.00   1.00    1.00    --  -35.97  38.00  90.00   88
 28  \w    -88.00  -7.00   1.00    1.00    --  -35.97 126.00  60.00   81
 29  \w     19.00 103.00   1.00    1.00    --   35.97  57.00-120.00   84
 30  \w    -31.00  53.00   1.00    1.00    --   35.97 -57.00 150.00   84
 31  \w      2.00  29.00   1.00    1.00    --   35.97  90.00 -45.74   27
 32  \w      9.00  42.00   1.00    1.00    --   35.97  78.00-108.11   33
 33  \w     70.00 178.00   1.00    2.23    --  107.97  15.00-180.00  108
;
_diffrn_measurement_device 'four-circle diffractometer'
_diffrn_measurement_device_type 'SuperNova, Dual, Cu at home/near, EosS2'
_diffrn_measurement_method '\w scans'
_diffrn_orient_matrix_type 'CrysAlisPro convention (1999,Acta A55,543-557)'
_diffrn_orient_matrix_UB_11 0.0401163000
_diffrn_orient_matrix_UB_12 -0.0771477000
_diffrn_orient_matrix_UB_13 -0.0466132000
_diffrn_orient_matrix_UB_21 -0.0859597000
_diffrn_orient_matrix_UB_22 0.0192586000
_diffrn_orient_matrix_UB_23 -0.1447515000
_diffrn_orient_matrix_UB_31 0.1219476000
_diffrn_orient_matrix_UB_32 0.0389136000
_diffrn_orient_matrix_UB_33 -0.0209217000
_diffrn_radiation_monochromator mirror
_diffrn_radiation_probe x-ray
_diffrn_radiation_type CuK\a
_diffrn_radiation_wavelength 1.54184
_diffrn_reflns_av_R_equivalents 0.0275
_diffrn_reflns_av_unetI/netI 0.0276
_diffrn_reflns_Laue_measured_fraction_full 1.000
_diffrn_reflns_Laue_measured_fraction_max 1.000
_diffrn_reflns_limit_h_max 12
_diffrn_reflns_limit_h_min -8
_diffrn_reflns_limit_k_max 20
_diffrn_reflns_limit_k_min -20
_diffrn_reflns_limit_l_max 12
_diffrn_reflns_limit_l_min -12
_diffrn_reflns_number 19450
_diffrn_reflns_point_group_measured_fraction_full 0.963
_diffrn_reflns_point_group_measured_fraction_max 0.963
_diffrn_reflns_theta_full 67.065
_diffrn_reflns_theta_max 67.065
_diffrn_reflns_theta_min 4.407
_diffrn_source 'micro-focus sealed X-ray tube'
_diffrn_source_type 'SuperNova (Cu) X-ray Source'
_exptl_absorpt_coefficient_mu 2.225
_exptl_absorpt_correction_T_max 1.00000
_exptl_absorpt_correction_T_min 0.58332
_exptl_absorpt_correction_type multi-scan
_exptl_absorpt_process_details
;
CrysAlisPro 1.171.40.84a (Rigaku Oxford Diffraction, 2020)
Empirical absorption correction using spherical harmonics,
implemented in SCALE3 ABSPACK scaling algorithm.
;
_exptl_crystal_colour 'clear yellowish yellow'
_exptl_crystal_colour_lustre clear
_exptl_crystal_colour_modifier yellowish
_exptl_crystal_colour_primary yellow
_exptl_crystal_density_diffrn 1.163
_exptl_crystal_description plate
_exptl_crystal_F_000 696
_exptl_crystal_size_max 0.2
_exptl_crystal_size_mid 0.2
_exptl_crystal_size_min 0.05
_refine_diff_density_max 0.563
_refine_diff_density_min -0.483
_refine_diff_density_rms 0.044
_refine_ls_abs_structure_details
;
 Classical Flack method preferred over Parsons because s.u. lower.
;
_refine_ls_abs_structure_Flack -0.007(12)
_refine_ls_extinction_method none
_refine_ls_goodness_of_fit_ref 1.044
_refine_ls_hydrogen_treatment mixed
_refine_ls_matrix_type full
_refine_ls_number_parameters 433
_refine_ls_number_reflns 6373
_refine_ls_number_restraints 86
_refine_ls_restrained_S_all 1.088
_refine_ls_R_factor_all 0.0521
_refine_ls_R_factor_gt 0.0512
_refine_ls_shift/su_max 0.000
_refine_ls_shift/su_mean 0.000
_refine_ls_structure_factor_coef Fsqd
_refine_ls_weighting_details 'w=1/[\s^2^(Fo^2^)+(0.0853P)^2^+0.9376P] where P=(Fo^2^+2Fc^2^)/3'
_refine_ls_weighting_scheme calc
_refine_ls_wR_factor_gt 0.1328
_refine_ls_wR_factor_ref 0.1340
_reflns_Friedel_coverage 0.860
_reflns_Friedel_fraction_full 0.924
_reflns_Friedel_fraction_max 0.924
_reflns_number_gt 6225
_reflns_number_total 6373
_reflns_threshold_expression 'I > 2\s(I)'
_cod_data_source_file d3dt00301a2.cif
_cod_data_source_block compound3
_cod_database_code 7712859
_shelx_shelxl_version_number 2018/1
_chemical_oxdiff_formula 'C1 H1 N1 S1 Ca1 '
_shelx_space_group_comment
;
The symmetry employed for this shelxl refinement is uniquely defined
by the following loop, which should always be used as a source of
symmetry information in preference to the above space-group names.
They are only intended as comments.
;
_reflns_odcompleteness_completeness 99.97
_reflns_odcompleteness_iscentric 1
_reflns_odcompleteness_theta 66.97
_olex2_refinement_description
;
1. Fixed Uiso
 At 1.2 times of:
  All C(H) groups, All C(H,H) groups
 At 1.5 times of:
  All C(H,H,H) groups
2. Restrained distances
 C37-C36 \\sim C37A-C36
 with sigma of 0.001
3. Uiso/Uaniso restraints and constraints
C37 \\sim C37A \\sim C36: within 1.7A with sigma of 0.001 and sigma for
terminal atoms of 0.002
C8 \\sim C9 \\sim C10 \\sim C11 \\sim C12 \\sim C13 \\sim C14 \\sim C15 \\sim
C16 \\sim C17: within 1.7A with sigma of 0.001 and sigma for terminal atoms of
0.002
C29 \\sim C31 \\sim C30: within 1.7A with sigma of 0.01 and sigma for terminal
atoms of 0.02
4. Others
 Sof(H36A)=Sof(C37A)=Sof(H37D)=Sof(H37E)=Sof(H37F)=1-FVAR(1)
 Sof(H36)=Sof(C37)=Sof(H37A)=Sof(H37B)=Sof(H37C)=FVAR(1)
5.a Ternary CH refined with riding coordinates:
 C36(H36), C36(H36A), C29(H29)
5.b Secondary CH2 refined with riding coordinates:
 C1(H1A,H1B), C21(H21A,H21B)
5.c Aromatic/amide H refined with riding coordinates:
 C24(H24), C34(H34), C8(H8), C11(H11), C7(H7), C32(H32), C14(H14), C17(H17),
 C9(H9), C33(H33), C10(H10), C6(H6), C15(H15), C16(H16), C3(H3), C5(H5), C4(H4)
5.d Idealised Me refined as rotating group:
 C18(H18A,H18B,H18C), C26(H26A,H26B,H26C), C23(H23A,H23B,H23C), C38(H38A,H38B,
 H38C), C30(H30A,H30B,H30C), C19(H19A,H19B,H19C), C31(H31A,H31B,H31C), C37(H37A,
 H37B,H37C), C37A(H37D,H37E,H37F)
;
_olex2_date_sample_data_collection 2022-10-22
_olex2_submission_special_instructions 'No special instructions were received'
_oxdiff_exptl_absorpt_empirical_details
;
Empirical correction (ABSPACK) includes:
- Absorption correction using spherical harmonics
- Frame scaling
;
_oxdiff_exptl_absorpt_empirical_full_max 1.480
_oxdiff_exptl_absorpt_empirical_full_min 0.567

loop_
_space_group_symop_operation_xyz
'x, y, z'
'-x, y+1/2, -z'

loop_
_atom_site_label
_atom_site_type_symbol
_atom_site_fract_x
_atom_site_fract_y
_atom_site_fract_z
_atom_site_U_iso_or_equiv
_atom_site_adp_type
_atom_site_occupancy
_atom_site_site_symmetry_order
_atom_site_calc_flag
_atom_site_refinement_flags_posn
_atom_site_refinement_flags_adp
_atom_site_refinement_flags_occupancy
_atom_site_disorder_assembly
_atom_site_disorder_group
Ca1 Ca 0.61191(7) 0.53110(4) 0.53013(7) 0.0265(2) Uani 1 1 d . . . . .
S1 S 0.51046(11) 0.59556(6) 0.71374(11) 0.0358(3) Uani 1 1 d . . . . .
N5 N 0.8511(3) 0.54803(18) 0.6431(3) 0.0275(7) Uani 1 1 d . . . . .
N1 N 0.4770(4) 0.4088(2) 0.5221(4) 0.0363(8) Uani 1 1 d . . . . .
N2 N 0.6510(4) 0.4217(2) 0.3879(4) 0.0378(9) Uani 1 1 d . . . . .
N4 N 0.6678(4) 0.6193(2) 0.3832(4) 0.0369(9) Uani 1 1 d . . . . .
N3 N 0.3919(4) 0.5721(2) 0.3489(4) 0.0412(9) Uani 1 1 d . . . . .
C12 C 0.4809(5) 0.3506(3) 0.4404(5) 0.0425(7) Uani 1 1 d . U . . .
C25 C 0.9405(4) 0.5703(2) 0.5881(4) 0.0331(9) Uani 1 1 d . . . . .
C13 C 0.5886(6) 0.3536(3) 0.3819(5) 0.0448(7) Uani 1 1 d . U . . .
C28 C 0.9339(5) 0.5814(3) 0.8819(5) 0.0398(11) Uani 1 1 d . . . . .
C27 C 0.8991(4) 0.5256(3) 0.7804(4) 0.0304(8) Uani 1 1 d . . . . .
C35 C 0.9045(4) 0.4468(3) 0.8153(5) 0.0366(10) Uani 1 1 d . . . . .
C24 C 0.9093(5) 0.6039(3) 0.4618(5) 0.0372(10) Uani 1 1 d . . . . .
H24 H 0.984285 0.611502 0.433532 0.045 Uiso 1 1 calc R . . . .
C34 C 0.9454(5) 0.4263(3) 0.9493(5) 0.0470(12) Uani 1 1 d . . . . .
H34 H 0.949054 0.373455 0.972691 0.056 Uiso 1 1 calc R . . . .
C22 C 0.7852(5) 0.6287(3) 0.3687(4) 0.0373(10) Uani 1 1 d . . . . .
C2 C 0.5153(5) 0.4903(3) 0.9125(4) 0.0412(10) Uani 1 1 d . . . . .
C8 C 0.3803(5) 0.4071(3) 0.5781(5) 0.0457(8) Uani 1 1 d . U . . .
H8 H 0.377852 0.447340 0.637377 0.055 Uiso 1 1 calc R . . . .
C11 C 0.3876(5) 0.2910(3) 0.4116(5) 0.0451(7) Uani 1 1 d . U . . .
H11 H 0.391791 0.250781 0.352941 0.054 Uiso 1 1 calc R . . . .
C36 C 0.8692(6) 0.3854(3) 0.7082(6) 0.0494(11) Uani 1 1 d D U . . .
H36 H 0.828797 0.407897 0.617047 0.059 Uiso 0.460(13) 1 calc R . P A 1
H36A H 0.804003 0.412667 0.630669 0.059 Uiso 0.540(13) 1 calc R . P A 2
C7 C 0.3881(5) 0.4926(4) 0.9184(6) 0.0530(13) Uani 1 1 d . . . . .
H7 H 0.341649 0.540215 0.906338 0.064 Uiso 1 1 calc R . . . .
C32 C 0.9745(5) 0.5572(3) 1.0147(5) 0.0482(13) Uani 1 1 d . . . . .
H32 H 0.998495 0.594685 1.083598 0.058 Uiso 1 1 calc R . . . .
C18 C 0.3612(5) 0.5228(4) 0.2314(5) 0.0515(12) Uani 1 1 d . . . . .
H18A H 0.441159 0.517512 0.205597 0.077 Uiso 1 1 calc GR . . . .
H18B H 0.288522 0.545870 0.157766 0.077 Uiso 1 1 calc GR . . . .
H18C H 0.333201 0.472098 0.252003 0.077 Uiso 1 1 calc GR . . . .
C14 C 0.6268(6) 0.2891(3) 0.3268(6) 0.0513(8) Uani 1 1 d . U . . .
H14 H 0.582905 0.241348 0.324973 0.062 Uiso 1 1 calc R . . . .
C17 C 0.7487(6) 0.4270(3) 0.3359(6) 0.0561(9) Uani 1 1 d . U . . .
H17 H 0.791079 0.475271 0.338031 0.067 Uiso 1 1 calc R . . . .
C9 C 0.2851(6) 0.3501(3) 0.5538(6) 0.0475(7) Uani 1 1 d . U . . .
H9 H 0.218039 0.351389 0.594594 0.057 Uiso 1 1 calc R . . . .
C26 C 1.0901(5) 0.5598(3) 0.6614(6) 0.0485(12) Uani 1 1 d . . . . .
H26A H 1.134589 0.609979 0.675040 0.073 Uiso 1 1 calc GR . . . .
H26B H 1.128125 0.527041 0.608404 0.073 Uiso 1 1 calc GR . . . .
H26C H 1.103902 0.535536 0.747985 0.073 Uiso 1 1 calc GR . . . .
C23 C 0.7962(7) 0.6687(4) 0.2465(6) 0.0575(15) Uani 1 1 d . . . . .
H23A H 0.743196 0.640719 0.166280 0.086 Uiso 1 1 calc GR . . . .
H23B H 0.890359 0.670019 0.251845 0.086 Uiso 1 1 calc GR . . . .
H23C H 0.762196 0.721358 0.242516 0.086 Uiso 1 1 calc GR . . . .
C33 C 0.9806(5) 0.4807(4) 1.0483(5) 0.0504(13) Uani 1 1 d . . . . .
H33 H 1.008867 0.465671 1.139280 0.060 Uiso 1 1 calc R . . . .
C20 C 0.4274(6) 0.6502(3) 0.3182(6) 0.0515(13) Uani 1 1 d . . . . .
C1 C 0.5813(6) 0.5623(4) 0.8863(5) 0.0503(13) Uani 1 1 d . . . . .
H1A H 0.678311 0.552468 0.907486 0.060 Uiso 1 1 calc R . . . .
H1B H 0.571509 0.603446 0.946441 0.060 Uiso 1 1 calc R . . . .
C10 C 0.2889(5) 0.2911(3) 0.4693(5) 0.0478(7) Uani 1 1 d . U . . .
H10 H 0.224464 0.250992 0.450869 0.057 Uiso 1 1 calc R . . . .
C6 C 0.3264(8) 0.4269(6) 0.9415(7) 0.076(2) Uani 1 1 d . . . . .
H6 H 0.238423 0.429400 0.946002 0.091 Uiso 1 1 calc R . . . .
C29 C 0.9328(8) 0.6663(3) 0.8517(6) 0.0630(17) Uani 1 1 d . U . . .
H29 H 0.904282 0.673404 0.752923 0.076 Uiso 1 1 calc R . . . .
C38 C 0.7860(8) 0.3203(4) 0.7310(8) 0.078(2) Uani 1 1 d . . . . .
H38A H 0.839983 0.289830 0.807695 0.117 Uiso 1 1 calc GR . . . .
H38B H 0.756010 0.287593 0.651604 0.117 Uiso 1 1 calc GR . . . .
H38C H 0.707674 0.341113 0.748710 0.117 Uiso 1 1 calc GR . . . .
C30 C 0.8375(6) 0.7108(3) 0.9042(6) 0.0574(14) Uani 1 1 d . U . . .
H30A H 0.748214 0.687282 0.871018 0.086 Uiso 1 1 calc GR . . . .
H30B H 0.831838 0.764184 0.873649 0.086 Uiso 1 1 calc GR . . . .
H30C H 0.870950 0.709590 1.001886 0.086 Uiso 1 1 calc GR . . . .
C15 C 0.7279(7) 0.2952(3) 0.2752(6) 0.0570(8) Uani 1 1 d . U . . .
H15 H 0.754996 0.251651 0.236961 0.068 Uiso 1 1 calc R . . . .
C21 C 0.5514(6) 0.6537(4) 0.2799(6) 0.0549(14) Uani 1 1 d . . . . .
H21A H 0.534900 0.625988 0.194758 0.066 Uiso 1 1 calc R . . . .
H21B H 0.571444 0.707927 0.266162 0.066 Uiso 1 1 calc R . . . .
C16 C 0.7909(7) 0.3653(3) 0.2791(7) 0.0580(8) Uani 1 1 d . U . . .
H16 H 0.861367 0.370738 0.243594 0.070 Uiso 1 1 calc R . . . .
C19 C 0.2719(5) 0.5782(5) 0.3885(6) 0.0634(17) Uani 1 1 d . . . . .
H19A H 0.246104 0.526997 0.409345 0.095 Uiso 1 1 calc GR . . . .
H19B H 0.198086 0.600582 0.315240 0.095 Uiso 1 1 calc GR . . . .
H19C H 0.291729 0.611165 0.467393 0.095 Uiso 1 1 calc GR . . . .
C3 C 0.5808(7) 0.4212(4) 0.9298(7) 0.0692(17) Uani 1 1 d . . . . .
H3 H 0.669221 0.418368 0.926716 0.083 Uiso 1 1 calc R . . . .
C5 C 0.3925(11) 0.3580(6) 0.9579(7) 0.092(3) Uani 1 1 d . . . . .
H5 H 0.350305 0.312548 0.973412 0.110 Uiso 1 1 calc R . . . .
C4 C 0.5171(10) 0.3546(5) 0.9520(9) 0.097(3) Uani 1 1 d . . . . .
H4 H 0.562450 0.306701 0.963027 0.116 Uiso 1 1 calc R . . . .
C31 C 1.0788(10) 0.6996(4) 0.9173(11) 0.096(3) Uani 1 1 d . U . . .
H31A H 1.100139 0.703202 1.014042 0.144 Uiso 1 1 calc GR . . . .
H31B H 1.083657 0.750753 0.880974 0.144 Uiso 1 1 calc GR . . . .
H31C H 1.143348 0.665438 0.897824 0.144 Uiso 1 1 calc GR . . . .
C37 C 1.0015(9) 0.3436(7) 0.7246(16) 0.0522(16) Uani 0.460(13) 1 d D U P A 1
H37A H 1.069776 0.381149 0.722699 0.078 Uiso 0.460(13) 1 calc GR . P A 1
H37B H 0.987678 0.306768 0.651661 0.078 Uiso 0.460(13) 1 calc GR . P A 1
H37C H 1.031591 0.316232 0.809961 0.078 Uiso 0.460(13) 1 calc GR . P A 1
H20A H 0.343(6) 0.670(3) 0.254(6) 0.045(14) Uiso 1 1 d . . . . .
H20B H 0.452(6) 0.688(4) 0.409(7) 0.061(18) Uiso 1 1 d . . . . .
C37A C 0.9814(10) 0.3635(6) 0.6539(12) 0.0515(15) Uani 0.540(13) 1 d D U P A 2
H37D H 1.009572 0.409230 0.616610 0.077 Uiso 0.540(13) 1 calc GR . P A 2
H37E H 0.948255 0.324583 0.584128 0.077 Uiso 0.540(13) 1 calc GR . P A 2
H37F H 1.057950 0.342893 0.726421 0.077 Uiso 0.540(13) 1 calc GR . P A 2

loop_
_atom_site_aniso_label
_atom_site_aniso_U_11
_atom_site_aniso_U_22
_atom_site_aniso_U_33
_atom_site_aniso_U_23
_atom_site_aniso_U_13
_atom_site_aniso_U_12
Ca1 0.0303(4) 0.0243(4) 0.0261(4) -0.0012(3) 0.0113(3) 0.0002(3)
S1 0.0448(6) 0.0327(5) 0.0341(5) -0.0011(4) 0.0186(4) 0.0046(4)
N5 0.0311(16) 0.0264(18) 0.0279(16) 0.0018(13) 0.0139(13) -0.0006(12)
N1 0.044(2) 0.0336(18) 0.034(2) -0.0072(15) 0.0167(17) -0.0068(16)
N2 0.049(2) 0.0309(18) 0.039(2) -0.0044(16) 0.0220(18) -0.0042(16)
N4 0.051(2) 0.0303(19) 0.0302(19) 0.0065(15) 0.0146(17) 0.0004(16)
N3 0.038(2) 0.052(2) 0.0309(19) 0.0004(17) 0.0085(16) 0.0044(17)
C12 0.0569(14) 0.0304(13) 0.0450(14) -0.0051(12) 0.0235(12) -0.0076(12)
C25 0.036(2) 0.029(2) 0.040(2) -0.0022(18) 0.0202(19) -0.0026(17)
C13 0.0616(15) 0.0315(13) 0.0486(14) -0.0077(12) 0.0282(13) -0.0068(12)
C28 0.044(2) 0.044(3) 0.031(2) 0.004(2) 0.0123(18) -0.013(2)
C27 0.0240(16) 0.036(2) 0.031(2) 0.0077(19) 0.0090(14) 0.0001(18)
C35 0.029(2) 0.037(2) 0.044(3) 0.010(2) 0.0132(19) 0.0022(17)
C24 0.047(2) 0.035(2) 0.040(2) 0.0007(19) 0.029(2) -0.0057(19)
C34 0.039(2) 0.048(3) 0.052(3) 0.024(2) 0.013(2) 0.007(2)
C22 0.057(3) 0.029(2) 0.031(2) 0.0002(18) 0.021(2) -0.0067(19)
C2 0.040(2) 0.058(3) 0.024(2) 0.000(2) 0.0097(18) -0.008(2)
C8 0.0508(17) 0.0424(17) 0.0492(18) -0.0062(15) 0.0238(15) -0.0101(15)
C11 0.0559(14) 0.0336(13) 0.0474(14) -0.0048(12) 0.0197(12) -0.0095(12)
C36 0.058(3) 0.032(2) 0.062(3) 0.006(2) 0.025(2) 0.0036(19)
C7 0.046(3) 0.073(4) 0.044(3) -0.010(3) 0.020(2) -0.011(3)
C32 0.043(3) 0.065(3) 0.034(2) 0.002(2) 0.009(2) -0.017(2)
C18 0.052(3) 0.056(3) 0.037(2) -0.005(3) 0.002(2) 0.002(3)
C14 0.0698(16) 0.0361(14) 0.0570(15) -0.0110(13) 0.0333(14) -0.0065(13)
C17 0.075(2) 0.0415(18) 0.066(2) -0.0135(16) 0.0431(17) -0.0082(16)
C9 0.0525(15) 0.0423(15) 0.0510(15) -0.0042(13) 0.0219(14) -0.0108(13)
C26 0.035(2) 0.061(3) 0.057(3) 0.004(3) 0.025(2) 0.001(2)
C23 0.083(4) 0.058(3) 0.038(3) 0.007(2) 0.030(3) -0.012(3)
C33 0.040(2) 0.069(4) 0.037(3) 0.018(3) 0.006(2) -0.006(2)
C20 0.051(3) 0.044(3) 0.048(3) 0.006(2) 0.001(2) 0.012(2)
C1 0.052(3) 0.066(3) 0.032(2) -0.002(2) 0.013(2) -0.018(2)
C10 0.0548(14) 0.0388(14) 0.0508(15) -0.0039(13) 0.0192(13) -0.0110(13)
C6 0.068(4) 0.118(7) 0.049(4) -0.020(4) 0.028(3) -0.050(4)
C29 0.119(5) 0.036(3) 0.044(3) -0.009(2) 0.041(3) -0.028(3)
C38 0.083(5) 0.077(5) 0.069(4) -0.005(4) 0.019(4) -0.041(4)
C30 0.063(3) 0.048(3) 0.054(3) 0.006(2) 0.010(3) -0.010(3)
C15 0.0757(17) 0.0416(14) 0.0647(17) -0.0135(13) 0.0381(14) -0.0050(13)
C21 0.060(3) 0.054(3) 0.044(3) 0.020(2) 0.009(2) 0.000(3)
C16 0.0765(18) 0.0433(15) 0.0674(18) -0.0137(14) 0.0417(16) -0.0062(14)
C19 0.039(3) 0.102(5) 0.049(3) 0.008(3) 0.013(2) 0.015(3)
C3 0.053(3) 0.071(4) 0.077(5) 0.000(4) 0.013(3) 0.002(3)
C5 0.118(7) 0.091(6) 0.057(4) 0.000(4) 0.019(4) -0.061(6)
C4 0.109(7) 0.063(4) 0.099(6) 0.015(4) 0.009(5) -0.002(4)
C31 0.112(6) 0.060(4) 0.152(8) -0.033(5) 0.091(6) -0.039(4)
C37 0.061(3) 0.035(3) 0.064(4) 0.003(3) 0.025(3) 0.004(3)
C37A 0.060(3) 0.034(3) 0.063(4) 0.004(3) 0.025(3) 0.003(2)

loop_
_atom_type_symbol
_atom_type_description
_atom_type_scat_dispersion_real
_atom_type_scat_dispersion_imag
_atom_type_scat_source
C C 0.0181 0.0091 'International Tables Vol C Tables 4.2.6.8 and 6.1.1.4'
H H 0.0000 0.0000 'International Tables Vol C Tables 4.2.6.8 and 6.1.1.4'
Ca Ca 0.3641 1.2855 'International Tables Vol C Tables 4.2.6.8 and 6.1.1.4'
N N 0.0311 0.0180 'International Tables Vol C Tables 4.2.6.8 and 6.1.1.4'
S S 0.3331 0.5567 'International Tables Vol C Tables 4.2.6.8 and 6.1.1.4'

loop_
_geom_angle_atom_site_label_1
_geom_angle_atom_site_label_2
_geom_angle_atom_site_label_3
_geom_angle
_geom_angle_site_symmetry_1
_geom_angle_site_symmetry_3
_geom_angle_publ_flag
S1 Ca1 C20 86.91(12) . . ?
N5 Ca1 S1 100.93(8) . . ?
N5 Ca1 N1 126.67(12) . . ?
N5 Ca1 N2 91.92(12) . . ?
N5 Ca1 N3 150.08(13) . . ?
N5 Ca1 C20 123.90(13) . . ?
N1 Ca1 S1 90.86(9) . . ?
N1 Ca1 N2 63.82(12) . . ?
N1 Ca1 N3 81.45(13) . . ?
N1 Ca1 C20 108.39(14) . . ?
N2 Ca1 S1 154.34(9) . . ?
N2 Ca1 N3 92.80(13) . . ?
N2 Ca1 C20 104.31(14) . . ?
N4 Ca1 S1 116.20(10) . . ?
N4 Ca1 N5 78.48(12) . . ?
N4 Ca1 N1 140.30(13) . . ?
N4 Ca1 N2 87.96(13) . . ?
N4 Ca1 N3 72.19(14) . . ?
N4 Ca1 C20 49.68(15) . . ?
N3 Ca1 S1 87.06(9) . . ?
N3 Ca1 C20 26.94(14) . . ?
C1 S1 Ca1 117.2(2) . . ?
C25 N5 Ca1 126.6(3) . . ?
C25 N5 C27 118.1(3) . . ?
C27 N5 Ca1 115.1(2) . . ?
C12 N1 Ca1 120.7(3) . . ?
C12 N1 C8 117.7(4) . . ?
C8 N1 Ca1 120.3(3) . . ?
C13 N2 Ca1 120.6(3) . . ?
C17 N2 Ca1 120.0(3) . . ?
C17 N2 C13 118.6(4) . . ?
C22 N4 Ca1 127.3(3) . . ?
C22 N4 C21 116.6(4) . . ?
C21 N4 Ca1 114.7(3) . . ?
C18 N3 Ca1 111.3(3) . . ?
C18 N3 C20 110.5(4) . . ?
C18 N3 C19 109.0(4) . . ?
C20 N3 Ca1 100.8(3) . . ?
C19 N3 Ca1 117.1(3) . . ?
C19 N3 C20 107.9(5) . . ?
N1 C12 C13 116.4(4) . . ?
N1 C12 C11 121.9(4) . . ?
C11 C12 C13 121.7(4) . . ?
N5 C25 C24 125.0(4) . . ?
N5 C25 C26 120.7(4) . . ?
C24 C25 C26 114.2(4) . . ?
N2 C13 C12 116.6(4) . . ?
N2 C13 C14 121.5(5) . . ?
C14 C13 C12 121.9(4) . . ?
C27 C28 C29 122.0(4) . . ?
C32 C28 C27 118.8(4) . . ?
C32 C28 C29 119.1(5) . . ?
C28 C27 N5 120.5(4) . . ?
C28 C27 C35 119.3(4) . . ?
C35 C27 N5 120.1(4) . . ?
C27 C35 C36 120.5(4) . . ?
C34 C35 C27 119.3(5) . . ?
C34 C35 C36 120.2(4) . . ?
C25 C24 H24 114.3 . . ?
C25 C24 C22 131.3(4) . . ?
C22 C24 H24 114.3 . . ?
C35 C34 H34 119.3 . . ?
C33 C34 C35 121.4(5) . . ?
C33 C34 H34 119.3 . . ?
N4 C22 C24 124.7(4) . . ?
N4 C22 C23 120.6(5) . . ?
C24 C22 C23 114.7(4) . . ?
C7 C2 C1 120.6(5) . . ?
C3 C2 C7 118.7(5) . . ?
C3 C2 C1 120.7(5) . . ?
N1 C8 H8 118.3 . . ?
N1 C8 C9 123.4(5) . . ?
C9 C8 H8 118.3 . . ?
C12 C11 H11 120.4 . . ?
C10 C11 C12 119.2(5) . . ?
C10 C11 H11 120.4 . . ?
C35 C36 H36 111.8 . . ?
C35 C36 H36A 102.3 . . ?
C35 C36 C37 105.4(7) . . ?
C35 C36 C37A 115.7(6) . . ?
C38 C36 C35 114.7(5) . . ?
C38 C36 H36 111.8 . . ?
C38 C36 H36A 102.3 . . ?
C38 C36 C37 100.8(7) . . ?
C38 C36 C37A 116.5(6) . . ?
C37 C36 H36 111.8 . . ?
C37A C36 H36A 102.3 . . ?
C2 C7 H7 119.5 . . ?
C2 C7 C6 121.1(7) . . ?
C6 C7 H7 119.5 . . ?
C28 C32 H32 119.1 . . ?
C33 C32 C28 121.7(5) . . ?
C33 C32 H32 119.1 . . ?
N3 C18 H18A 109.5 . . ?
N3 C18 H18B 109.5 . . ?
N3 C18 H18C 109.5 . . ?
H18A C18 H18B 109.5 . . ?
H18A C18 H18C 109.5 . . ?
H18B C18 H18C 109.5 . . ?
C13 C14 H14 120.4 . . ?
C15 C14 C13 119.3(5) . . ?
C15 C14 H14 120.4 . . ?
N2 C17 H17 118.6 . . ?
N2 C17 C16 122.8(5) . . ?
C16 C17 H17 118.6 . . ?
C8 C9 H9 120.7 . . ?
C10 C9 C8 118.6(5) . . ?
C10 C9 H9 120.7 . . ?
C25 C26 H26A 109.5 . . ?
C25 C26 H26B 109.5 . . ?
C25 C26 H26C 109.5 . . ?
H26A C26 H26B 109.5 . . ?
H26A C26 H26C 109.5 . . ?
H26B C26 H26C 109.5 . . ?
C22 C23 H23A 109.5 . . ?
C22 C23 H23B 109.5 . . ?
C22 C23 H23C 109.5 . . ?
H23A C23 H23B 109.5 . . ?
H23A C23 H23C 109.5 . . ?
H23B C23 H23C 109.5 . . ?
C34 C33 C32 119.5(5) . . ?
C34 C33 H33 120.3 . . ?
C32 C33 H33 120.3 . . ?
Ca1 C20 H20A 156(3) . . ?
Ca1 C20 H20B 82(3) . . ?
N3 C20 Ca1 52.3(2) . . ?
N3 C20 C21 114.2(4) . . ?
N3 C20 H20A 104(3) . . ?
N3 C20 H20B 111(3) . . ?
C21 C20 Ca1 80.6(3) . . ?
C21 C20 H20A 118(3) . . ?
C21 C20 H20B 104(3) . . ?
H20A C20 H20B 107(5) . . ?
S1 C1 H1A 109.0 . . ?
S1 C1 H1B 109.0 . . ?
C2 C1 S1 113.0(3) . . ?
C2 C1 H1A 109.0 . . ?
C2 C1 H1B 109.0 . . ?
H1A C1 H1B 107.8 . . ?
C11 C10 H10 120.4 . . ?
C9 C10 C11 119.2(5) . . ?
C9 C10 H10 120.4 . . ?
C7 C6 H6 120.2 . . ?
C5 C6 C7 119.7(7) . . ?
C5 C6 H6 120.2 . . ?
C28 C29 H29 108.9 . . ?
C28 C29 C30 112.2(5) . . ?
C28 C29 C31 109.2(6) . . ?
C30 C29 H29 108.9 . . ?
C30 C29 C31 108.8(5) . . ?
C31 C29 H29 108.9 . . ?
C36 C38 H38A 109.5 . . ?
C36 C38 H38B 109.5 . . ?
C36 C38 H38C 109.5 . . ?
H38A C38 H38B 109.5 . . ?
H38A C38 H38C 109.5 . . ?
H38B C38 H38C 109.5 . . ?
C29 C30 H30A 109.5 . . ?
C29 C30 H30B 109.5 . . ?
C29 C30 H30C 109.5 . . ?
H30A C30 H30B 109.5 . . ?
H30A C30 H30C 109.5 . . ?
H30B C30 H30C 109.5 . . ?
C14 C15 H15 120.3 . . ?
C14 C15 C16 119.5(5) . . ?
C16 C15 H15 120.3 . . ?
N4 C21 C20 111.6(4) . . ?
N4 C21 H21A 109.3 . . ?
N4 C21 H21B 109.3 . . ?
C20 C21 H21A 109.3 . . ?
C20 C21 H21B 109.3 . . ?
H21A C21 H21B 108.0 . . ?
C17 C16 C15 118.4(5) . . ?
C17 C16 H16 120.8 . . ?
C15 C16 H16 120.8 . . ?
N3 C19 H19A 109.5 . . ?
N3 C19 H19B 109.5 . . ?
N3 C19 H19C 109.5 . . ?
H19A C19 H19B 109.5 . . ?
H19A C19 H19C 109.5 . . ?
H19B C19 H19C 109.5 . . ?
C2 C3 H3 120.0 . . ?
C2 C3 C4 119.9(7) . . ?
C4 C3 H3 120.0 . . ?
C6 C5 H5 120.0 . . ?
C4 C5 C6 120.0(7) . . ?
C4 C5 H5 120.0 . . ?
C3 C4 H4 119.7 . . ?
C5 C4 C3 120.6(8) . . ?
C5 C4 H4 119.7 . . ?
C29 C31 H31A 109.5 . . ?
C29 C31 H31B 109.5 . . ?
C29 C31 H31C 109.5 . . ?
H31A C31 H31B 109.5 . . ?
H31A C31 H31C 109.5 . . ?
H31B C31 H31C 109.5 . . ?
C36 C37 H37A 109.5 . . ?
C36 C37 H37B 109.5 . . ?
C36 C37 H37C 109.5 . . ?
H37A C37 H37B 109.5 . . ?
H37A C37 H37C 109.5 . . ?
H37B C37 H37C 109.5 . . ?
C36 C37A H37D 109.5 . . ?
C36 C37A H37E 109.5 . . ?
C36 C37A H37F 109.5 . . ?
H37D C37A H37E 109.5 . . ?
H37D C37A H37F 109.5 . . ?
H37E C37A H37F 109.5 . . ?

loop_
_geom_bond_atom_site_label_1
_geom_bond_atom_site_label_2
_geom_bond_distance
_geom_bond_site_symmetry_2
_geom_bond_publ_flag
Ca1 S1 2.7698(12) . ?
Ca1 N5 2.428(3) . ?
Ca1 N1 2.550(4) . ?
Ca1 N2 2.554(4) . ?
Ca1 N4 2.406(4) . ?
Ca1 N3 2.575(4) . ?
Ca1 C20 3.199(5) . ?
S1 C1 1.830(5) . ?
N5 C25 1.330(5) . ?
N5 C27 1.432(5) . ?
N1 C12 1.345(6) . ?
N1 C8 1.349(6) . ?
N2 C13 1.348(6) . ?
N2 C17 1.333(7) . ?
N4 C22 1.315(6) . ?
N4 C21 1.474(6) . ?
N3 C18 1.461(7) . ?
N3 C20 1.475(7) . ?
N3 C19 1.473(6) . ?
C12 C13 1.475(7) . ?
C12 C11 1.394(7) . ?
C25 C24 1.400(6) . ?
C25 C26 1.523(6) . ?
C13 C14 1.388(7) . ?
C28 C27 1.407(6) . ?
C28 C32 1.399(7) . ?
C28 C29 1.512(7) . ?
C27 C35 1.417(6) . ?
C35 C34 1.391(7) . ?
C35 C36 1.517(7) . ?
C24 H24 0.9500 . ?
C24 C22 1.420(7) . ?
C34 H34 0.9500 . ?
C34 C33 1.374(8) . ?
C22 C23 1.517(6) . ?
C2 C7 1.371(7) . ?
C2 C1 1.506(7) . ?
C2 C3 1.370(9) . ?
C8 H8 0.9500 . ?
C8 C9 1.376(7) . ?
C11 H11 0.9500 . ?
C11 C10 1.381(7) . ?
C36 H36 1.0000 . ?
C36 H36A 1.0000 . ?
C36 C38 1.505(8) . ?
C36 C37 1.536(9) . ?
C36 C37A 1.535(9) . ?
C7 H7 0.9500 . ?
C7 C6 1.381(10) . ?
C32 H32 0.9500 . ?
C32 C33 1.375(8) . ?
C18 H18A 0.9800 . ?
C18 H18B 0.9800 . ?
C18 H18C 0.9800 . ?
C14 H14 0.9500 . ?
C14 C15 1.364(8) . ?
C17 H17 0.9500 . ?
C17 C16 1.379(8) . ?
C9 H9 0.9500 . ?
C9 C10 1.375(7) . ?
C26 H26A 0.9800 . ?
C26 H26B 0.9800 . ?
C26 H26C 0.9800 . ?
C23 H23A 0.9800 . ?
C23 H23B 0.9800 . ?
C23 H23C 0.9800 . ?
C33 H33 0.9500 . ?
C20 C21 1.503(8) . ?
C20 H20A 0.99(6) . ?
C20 H20B 1.12(7) . ?
C1 H1A 0.9900 . ?
C1 H1B 0.9900 . ?
C10 H10 0.9500 . ?
C6 H6 0.9500 . ?
C6 C5 1.370(13) . ?
C29 H29 1.0000 . ?
C29 C30 1.522(9) . ?
C29 C31 1.577(11) . ?
C38 H38A 0.9800 . ?
C38 H38B 0.9800 . ?
C38 H38C 0.9800 . ?
C30 H30A 0.9800 . ?
C30 H30B 0.9800 . ?
C30 H30C 0.9800 . ?
C15 H15 0.9500 . ?
C15 C16 1.384(8) . ?
C21 H21A 0.9900 . ?
C21 H21B 0.9900 . ?
C16 H16 0.9500 . ?
C19 H19A 0.9800 . ?
C19 H19B 0.9800 . ?
C19 H19C 0.9800 . ?
C3 H3 0.9500 . ?
C3 C4 1.400(11) . ?
C5 H5 0.9500 . ?
C5 C4 1.344(14) . ?
C4 H4 0.9500 . ?
C31 H31A 0.9800 . ?
C31 H31B 0.9800 . ?
C31 H31C 0.9800 . ?
C37 H37A 0.9800 . ?
C37 H37B 0.9800 . ?
C37 H37C 0.9800 . ?
C37A H37D 0.9800 . ?
C37A H37E 0.9800 . ?
C37A H37F 0.9800 . ?

loop_
_geom_torsion_atom_site_label_1
_geom_torsion_atom_site_label_2
_geom_torsion_atom_site_label_3
_geom_torsion_atom_site_label_4
_geom_torsion
_geom_torsion_site_symmetry_1
_geom_torsion_site_symmetry_2
_geom_torsion_site_symmetry_3
_geom_torsion_site_symmetry_4
_geom_torsion_publ_flag
Ca1 S1 C1 C2 -85.1(4) . . . . ?
Ca1 N5 C25 C24 14.7(6) . . . . ?
Ca1 N5 C25 C26 -164.8(3) . . . . ?
Ca1 N5 C27 C28 -105.5(4) . . . . ?
Ca1 N5 C27 C35 70.8(4) . . . . ?
Ca1 N1 C12 C13 13.8(6) . . . . ?
Ca1 N1 C12 C11 -165.6(4) . . . . ?
Ca1 N1 C8 C9 165.6(4) . . . . ?
Ca1 N2 C13 C12 10.6(6) . . . . ?
Ca1 N2 C13 C14 -167.6(4) . . . . ?
Ca1 N2 C17 C16 168.0(5) . . . . ?
Ca1 N4 C22 C24 -18.2(7) . . . . ?
Ca1 N4 C22 C23 162.2(4) . . . . ?
Ca1 N4 C21 C20 21.4(6) . . . . ?
Ca1 N3 C20 C21 55.0(5) . . . . ?
Ca1 C20 C21 N4 -14.7(4) . . . . ?
N5 C25 C24 C22 6.3(8) . . . . ?
N5 C27 C35 C34 -177.0(4) . . . . ?
N5 C27 C35 C36 4.4(6) . . . . ?
N1 C12 C13 N2 -15.9(7) . . . . ?
N1 C12 C13 C14 162.2(5) . . . . ?
N1 C12 C11 C10 -0.6(8) . . . . ?
N1 C8 C9 C10 0.7(9) . . . . ?
N2 C13 C14 C15 -1.3(9) . . . . ?
N2 C17 C16 C15 0.6(10) . . . . ?
N3 C20 C21 N4 -55.7(6) . . . . ?
C12 N1 C8 C9 -1.3(8) . . . . ?
C12 C13 C14 C15 -179.3(6) . . . . ?
C12 C11 C10 C9 0.0(8) . . . . ?
C25 N5 C27 C28 79.2(5) . . . . ?
C25 N5 C27 C35 -104.5(4) . . . . ?
C25 C24 C22 N4 -4.6(8) . . . . ?
C25 C24 C22 C23 175.1(5) . . . . ?
C13 N2 C17 C16 -1.7(9) . . . . ?
C13 C12 C11 C10 180.0(5) . . . . ?
C13 C14 C15 C16 0.2(9) . . . . ?
C28 C27 C35 C34 -0.6(6) . . . . ?
C28 C27 C35 C36 -179.2(4) . . . . ?
C28 C32 C33 C34 -0.3(8) . . . . ?
C27 N5 C25 C24 -170.6(4) . . . . ?
C27 N5 C25 C26 9.9(6) . . . . ?
C27 C28 C32 C33 -0.3(8) . . . . ?
C27 C28 C29 C30 120.6(5) . . . . ?
C27 C28 C29 C31 -118.6(6) . . . . ?
C27 C35 C34 C33 0.0(7) . . . . ?
C27 C35 C36 C38 -138.4(5) . . . . ?
C27 C35 C36 C37 111.7(7) . . . . ?
C27 C35 C36 C37A 81.7(7) . . . . ?
C35 C34 C33 C32 0.4(8) . . . . ?
C34 C35 C36 C38 43.1(7) . . . . ?
C34 C35 C36 C37 -66.8(8) . . . . ?
C34 C35 C36 C37A -96.8(7) . . . . ?
C22 N4 C21 C20 -170.9(4) . . . . ?
C2 C7 C6 C5 -0.5(9) . . . . ?
C2 C3 C4 C5 -0.7(13) . . . . ?
C8 N1 C12 C13 -179.4(5) . . . . ?
C8 N1 C12 C11 1.2(8) . . . . ?
C8 C9 C10 C11 -0.1(8) . . . . ?
C11 C12 C13 N2 163.5(5) . . . . ?
C11 C12 C13 C14 -18.4(8) . . . . ?
C36 C35 C34 C33 178.6(5) . . . . ?
C7 C2 C1 S1 -72.5(6) . . . . ?
C7 C2 C3 C4 0.5(10) . . . . ?
C7 C6 C5 C4 0.3(11) . . . . ?
C32 C28 C27 N5 177.1(4) . . . . ?
C32 C28 C27 C35 0.7(6) . . . . ?
C32 C28 C29 C30 -61.2(7) . . . . ?
C32 C28 C29 C31 59.5(7) . . . . ?
C18 N3 C20 Ca1 -117.8(4) . . . . ?
C18 N3 C20 C21 -62.8(6) . . . . ?
C14 C15 C16 C17 0.2(10) . . . . ?
C17 N2 C13 C12 -179.8(5) . . . . ?
C17 N2 C13 C14 2.0(8) . . . . ?
C26 C25 C24 C22 -174.2(5) . . . . ?
C1 C2 C7 C6 179.6(5) . . . . ?
C1 C2 C3 C4 -179.0(7) . . . . ?
C6 C5 C4 C3 0.3(13) . . . . ?
C29 C28 C27 N5 -4.8(7) . . . . ?
C29 C28 C27 C35 178.9(5) . . . . ?
C29 C28 C32 C33 -178.5(6) . . . . ?
C21 N4 C22 C24 175.9(5) . . . . ?
C21 N4 C22 C23 -3.7(7) . . . . ?
C19 N3 C20 Ca1 123.2(4) . . . . ?
C19 N3 C20 C21 178.2(4) . . . . ?
C3 C2 C7 C6 0.1(8) . . . . ?
C3 C2 C1 S1 106.9(6) . . . . ?
